data_7131468
loop_
_publ_author_name
'Li, Jie'
'Zhang, Tie'
'Lun, Meng-Meng'
'Su, Chang-Yuan'
'Zhang, Zhi-Xu'
'Huang, Pei-Zhi'
'Zhang, Yi'
'Teri, Gele'
'Fu, Da-Wei'

_publ_section_title
;
 Nicotinic acid bromide: a simple organic salt optical-electrical
 ferroelastic with high <i>T</i><sub>c</sub>.
;
_journal_issue 31
_journal_name_full 'Chemical communications (Cambridge, England)'
_journal_page_first 4644
_journal_page_last 4647
_journal_paper_doi 10.1039/d3cc00776f
_journal_volume 59
_journal_year 2023
_chemical_formula_moiety '2(I), 2(C6 H6 N O2)'
_chemical_formula_sum 'C12 H12 I2 N2 O4'
_chemical_formula_weight 502.04
_space_group_crystal_system triclinic
_space_group_IT_number 2
_space_group_name_Hall '-P 1'
_space_group_name_H-M_alt 'P -1'
_atom_sites_solution_hydrogens mixed
_atom_sites_solution_primary direct
_audit_creation_date 2023-03-20
_audit_creation_method
;
Olex2 1.3
(compiled 2020.11.12 svn.r5f609507 for OlexSys, GUI svn.r6272)
;
_audit_update_record
;
2023-03-21 deposited with the CCDC.	2023-03-22 downloaded from the CCDC.
;
_cell_angle_alpha 81.904(7)
_cell_angle_beta 79.902(6)
_cell_angle_gamma 67.021(7)
_cell_formula_units_Z 1
_cell_length_a 7.4174(5)
_cell_length_b 7.4195(7)
_cell_length_c 8.1011(7)
_cell_measurement_reflns_used 7449
_cell_measurement_temperature 293(2)
_cell_measurement_theta_max 31.1040
_cell_measurement_theta_min 2.5330
_cell_volume 402.80(6)
_computing_cell_refinement 'CrysAlisPro 1.171.42.84a (Rigaku OD, 2023)'
_computing_data_collection 'CrysAlisPro 1.171.42.84a (Rigaku OD, 2023)'
_computing_data_reduction 'CrysAlisPro 1.171.42.84a (Rigaku OD, 2023)'
_computing_molecular_graphics 'Olex2 1.3 (Dolomanov et al., 2009)'
_computing_publication_material 'Olex2 1.3 (Dolomanov et al., 2009)'
_computing_structure_refinement 'SHELXL 2018/3 (Sheldrick, 2015)'
_computing_structure_solution 'SHELXS  (Sheldrick, 2008)'
_diffrn_ambient_temperature 293(2)
_diffrn_detector 'Hybrid Pixel Array Detector'
_diffrn_detector_area_resol_mean 10.0000
_diffrn_detector_type HyPix
_diffrn_measured_fraction_theta_full 1.000
_diffrn_measured_fraction_theta_max 0.992
_diffrn_measurement_details
;
List of Runs (angles in degrees, time in seconds):

  # Type    Start    End  Width  t~exp~   \w     \q     \k     \f   Frames
#--------------------------------------------------------------------------
  1  \w    -26.00  -1.00   0.50    0.50    --    4.98 -88.00 -49.00   50
  2  \w    -31.00   1.00   0.50    0.50    --   -5.77 -88.00 -49.00   64
  3  \w    -20.00   7.00   0.50    0.50    --   -5.77  33.00 -35.92   54
  4  \w     38.00  63.00   0.50    0.50    --   -5.77  33.00 -35.92   50
  5  \w      6.00  42.00   0.50    0.50    --   -5.77  88.00  66.00   72
  6  \w    -22.00  38.00   0.50    0.50    --    4.98  88.00  66.00  120
  7  \w     -9.00  77.00   0.50    0.50    --    4.98  57.00-120.00  172
  8  \w    -10.00  17.00   0.50    0.50    --    4.98 -38.00-120.00   54
  9  \w    -64.00 -12.00   0.50    0.50    --    4.98 -38.00-120.00  104
 10  \w    -58.00 -31.00   0.50    0.50    --    4.98 -19.00-180.00   54
 11  \w    -26.00  17.00   0.50    0.50    --    4.98 -19.00-180.00   86
 12  \w    -63.00  18.00   0.50    0.50    --    4.98 -19.00 -90.00  162
 13  \w    -70.00  18.00   0.50    0.50    --    4.98 -19.00   0.00  176
 14  \w    -70.00  18.00   0.50    0.50    --    4.98 -19.00  90.00  176
 15  \w    -42.00  18.00   0.50    0.50    --    4.98 -31.00 145.67  120
;
_diffrn_measurement_device 'four-circle diffractometer'
_diffrn_measurement_device_type 'XtaLAB Synergy R, DW system, HyPix'
_diffrn_measurement_method '\w scans'
_diffrn_orient_matrix_type 'CrysAlisPro convention (1999,Acta A55,543-557)'
_diffrn_orient_matrix_UB_11 -0.0091877000
_diffrn_orient_matrix_UB_12 -0.0523324000
_diffrn_orient_matrix_UB_13 0.0792951000
_diffrn_orient_matrix_UB_21 -0.1027455000
_diffrn_orient_matrix_UB_22 0.0570348000
_diffrn_orient_matrix_UB_23 0.0119334000
_diffrn_orient_matrix_UB_31 -0.0184134000
_diffrn_orient_matrix_UB_32 -0.0697152000
_diffrn_orient_matrix_UB_33 -0.0391133000
_diffrn_radiation_monochromator mirror
_diffrn_radiation_probe x-ray
_diffrn_radiation_type 'Mo K\a'
_diffrn_radiation_wavelength 0.71073
_diffrn_reflns_av_R_equivalents 0.0375
_diffrn_reflns_av_unetI/netI 0.0201
_diffrn_reflns_Laue_measured_fraction_full 1.000
_diffrn_reflns_Laue_measured_fraction_max 0.992
_diffrn_reflns_limit_h_max 9
_diffrn_reflns_limit_h_min -9
_diffrn_reflns_limit_k_max 9
_diffrn_reflns_limit_k_min -9
_diffrn_reflns_limit_l_max 10
_diffrn_reflns_limit_l_min -10
_diffrn_reflns_number 9155
_diffrn_reflns_point_group_measured_fraction_full 1.000
_diffrn_reflns_point_group_measured_fraction_max 0.992
_diffrn_reflns_theta_full 25.242
_diffrn_reflns_theta_max 27.875
_diffrn_reflns_theta_min 2.562
_diffrn_source 'Rotating-anode X-ray tube'
_diffrn_source_type 'Rigaku (Mo) X-ray Source'
_exptl_absorpt_coefficient_mu 3.916
_exptl_absorpt_correction_T_max 1.00000
_exptl_absorpt_correction_T_min 0.28863
_exptl_absorpt_correction_type multi-scan
_exptl_absorpt_process_details
;
CrysAlisPro 1.171.42.84a (Rigaku Oxford Diffraction, 2023)
Empirical absorption correction using spherical harmonics,
implemented in SCALE3 ABSPACK scaling algorithm.
;
_exptl_crystal_colour 'light yellow'
_exptl_crystal_colour_modifier light
_exptl_crystal_colour_primary yellow
_exptl_crystal_density_diffrn 2.070
_exptl_crystal_description block
_exptl_crystal_F_000 236
_exptl_crystal_size_max 0.2
_exptl_crystal_size_mid 0.18
_exptl_crystal_size_min 0.15
_refine_diff_density_max 1.501
_refine_diff_density_min -1.445
_refine_diff_density_rms 0.143
_refine_ls_extinction_method none
_refine_ls_goodness_of_fit_ref 1.096
_refine_ls_hydrogen_treatment mixed
_refine_ls_matrix_type full
_refine_ls_number_parameters 96
_refine_ls_number_reflns 1903
_refine_ls_number_restraints 0
_refine_ls_restrained_S_all 1.096
_refine_ls_R_factor_all 0.0383
_refine_ls_R_factor_gt 0.0358
_refine_ls_shift/su_max 0.000
_refine_ls_shift/su_mean 0.000
_refine_ls_structure_factor_coef Fsqd
_refine_ls_weighting_details 'w=1/[\s^2^(Fo^2^)+(0.0525P)^2^+0.6000P] where P=(Fo^2^+2Fc^2^)/3'
_refine_ls_weighting_scheme calc
_refine_ls_wR_factor_gt 0.0899
_refine_ls_wR_factor_ref 0.0910
_reflns_Friedel_coverage 0.000
_reflns_number_gt 1785
_reflns_number_total 1903
_reflns_threshold_expression 'I > 2\s(I)'
_cod_data_source_file d3cc00776f3.cif
_cod_data_source_block n_i_sphere_auto-r
_cod_depositor_comments 'Adding full bibliography for 7131465--7131468.cif.'
_cod_database_code 7131468
_shelx_shelxl_version_number 2018/3
_chemical_oxdiff_formula 'C1 H1 N1 O1 I1'
_shelx_space_group_comment
;
The symmetry employed for this shelxl refinement is uniquely defined
by the following loop, which should always be used as a source of
symmetry information in preference to the above space-group names.
They are only intended as comments.
;
_shelx_estimated_absorpt_t_max 0.591
_shelx_estimated_absorpt_t_min 0.508
_reflns_odcompleteness_completeness 99.11
_reflns_odcompleteness_iscentric 1
_reflns_odcompleteness_theta 27.82
_olex2_refinement_description
;
1. Fixed Uiso
 At 1.2 times of:
  All C(H) groups
 At 1.5 times of:
  All O(H) groups
2.a Aromatic/amide H refined with riding coordinates:
 C1(H1), C2(H2), C3(H3), C5(H5)
2.b Idealised tetrahedral OH refined as rotating group:
 O1(H1A)
;
_olex2_submission_special_instructions 'No special instructions were received'
_oxdiff_exptl_absorpt_empirical_details
;
Empirical correction (ABSPACK) includes:
- Absorption correction using spherical harmonics
- Frame scaling
;
_oxdiff_exptl_absorpt_empirical_full_max 1.806
_oxdiff_exptl_absorpt_empirical_full_min 0.540

loop_
_space_group_symop_operation_xyz
'x, y, z'
'-x, -y, -z'

loop_
_atom_site_label
_atom_site_type_symbol
_atom_site_fract_x
_atom_site_fract_y
_atom_site_fract_z
_atom_site_U_iso_or_equiv
_atom_site_adp_type
_atom_site_occupancy
_atom_site_site_symmetry_order
_atom_site_calc_flag
_atom_site_refinement_flags_posn
_atom_site_refinement_flags_adp
_atom_site_refinement_flags_occupancy
_atom_site_disorder_assembly
_atom_site_disorder_group
I1 I 0.53493(4) 1.29744(4) -0.23922(3) 0.04496(13) Uani 1 1 d . . . . .
C1 C 1.3061(8) 1.2474(8) 0.3867(7) 0.0535(12) Uani 1 1 d . . . . .
H1 H 1.405434 1.252053 0.439863 0.064 Uiso 1 1 calc R U . . .
O1 O 0.8941(6) 1.2687(7) -0.0280(5) 0.0615(10) Uani 1 1 d . . . . .
H1A H 0.804662 1.264945 -0.072533 0.092 Uiso 1 1 calc R U . . .
N1 N 1.3284(6) 1.2492(7) 0.2217(6) 0.0481(9) Uani 1 1 d . . . . .
H1B H 1.433(9) 1.252(9) 0.172(8) 0.054(16) Uiso 1 1 d . . . . .
C2 C 1.1367(8) 1.2385(9) 0.4798(7) 0.0547(12) Uani 1 1 d . . . . .
H2 H 1.119805 1.237840 0.596334 0.066 Uiso 1 1 calc R U . . .
O2 O 0.7381(5) 1.1647(6) 0.2055(5) 0.0539(8) Uani 1 1 d . . . . .
C3 C 0.9906(7) 1.2305(8) 0.3992(6) 0.0469(10) Uani 1 1 d . . . . .
H3 H 0.874814 1.223898 0.460781 0.056 Uiso 1 1 calc R U . . .
C4 C 1.0194(6) 1.2325(6) 0.2257(5) 0.0369(8) Uani 1 1 d . . . . .
C5 C 1.1920(6) 1.2434(7) 0.1373(6) 0.0427(9) Uani 1 1 d . . . . .
H5 H 1.212932 1.246554 0.020558 0.051 Uiso 1 1 calc R U . . .
C6 C 0.8678(6) 1.2176(7) 0.1341(6) 0.0409(9) Uani 1 1 d . . . . .

loop_
_atom_site_aniso_label
_atom_site_aniso_U_11
_atom_site_aniso_U_22
_atom_site_aniso_U_33
_atom_site_aniso_U_23
_atom_site_aniso_U_13
_atom_site_aniso_U_12
I1 0.03916(18) 0.0618(2) 0.03869(18) -0.00576(12) -0.00390(11) -0.02398(14)
C1 0.044(2) 0.063(3) 0.065(3) -0.005(2) -0.018(2) -0.027(2)
O1 0.0437(18) 0.103(3) 0.049(2) -0.0001(19) -0.0098(15) -0.040(2)
N1 0.0287(17) 0.063(2) 0.061(3) -0.0024(19) -0.0055(16) -0.0274(17)
C2 0.055(3) 0.073(3) 0.044(3) -0.008(2) -0.007(2) -0.031(3)
O2 0.0319(15) 0.072(2) 0.068(2) -0.0003(17) -0.0092(14) -0.0307(16)
C3 0.036(2) 0.060(3) 0.046(2) -0.005(2) 0.0038(18) -0.023(2)
C4 0.0242(17) 0.042(2) 0.046(2) -0.0040(16) -0.0031(15) -0.0149(16)
C5 0.0312(19) 0.058(3) 0.042(2) 0.0001(18) -0.0021(16) -0.0231(19)
C6 0.0256(18) 0.048(2) 0.052(2) -0.0069(18) -0.0054(16) -0.0159(17)

loop_
_atom_type_symbol
_atom_type_description
_atom_type_scat_dispersion_real
_atom_type_scat_dispersion_imag
_atom_type_scat_source
C C 0.0033 0.0016 'International Tables Vol C Tables 4.2.6.8 and 6.1.1.4'
H H 0.0000 0.0000 'International Tables Vol C Tables 4.2.6.8 and 6.1.1.4'
I I -0.4742 1.8119 'International Tables Vol C Tables 4.2.6.8 and 6.1.1.4'
N N 0.0061 0.0033 'International Tables Vol C Tables 4.2.6.8 and 6.1.1.4'
O O 0.0106 0.0060 'International Tables Vol C Tables 4.2.6.8 and 6.1.1.4'

loop_
_geom_angle_atom_site_label_1
_geom_angle_atom_site_label_2
_geom_angle_atom_site_label_3
_geom_angle
_geom_angle_site_symmetry_1
_geom_angle_site_symmetry_3
_geom_angle_publ_flag
N1 C1 H1 120.0 . . ?
N1 C1 C2 119.9(4) . . ?
C2 C1 H1 120.0 . . ?
C6 O1 H1A 109.5 . . ?
C1 N1 H1B 116(5) . . ?
C1 N1 C5 123.2(4) . . ?
C5 N1 H1B 120(5) . . ?
C1 C2 H2 120.3 . . ?
C1 C2 C3 119.5(5) . . ?
C3 C2 H2 120.3 . . ?
C2 C3 H3 120.5 . . ?
C2 C3 C4 119.0(4) . . ?
C4 C3 H3 120.5 . . ?
C3 C4 C6 120.7(4) . . ?
C5 C4 C3 119.4(4) . . ?
C5 C4 C6 119.9(4) . . ?
N1 C5 C4 119.1(4) . . ?
N1 C5 H5 120.5 . . ?
C4 C5 H5 120.5 . . ?
O1 C6 C4 112.5(4) . . ?
O2 C6 O1 125.6(4) . . ?
O2 C6 C4 121.9(4) . . ?

loop_
_geom_bond_atom_site_label_1
_geom_bond_atom_site_label_2
_geom_bond_distance
_geom_bond_site_symmetry_2
_geom_bond_publ_flag
C1 H1 0.9300 . ?
C1 N1 1.316(7) . ?
C1 C2 1.368(8) . ?
O1 H1A 0.8200 . ?
O1 C6 1.316(6) . ?
N1 H1B 0.82(6) . ?
N1 C5 1.334(6) . ?
C2 H2 0.9300 . ?
C2 C3 1.382(7) . ?
O2 C6 1.205(5) . ?
C3 H3 0.9300 . ?
C3 C4 1.383(7) . ?
C4 C5 1.378(6) . ?
C4 C6 1.497(6) . ?
C5 H5 0.9300 . ?

loop_
_geom_torsion_atom_site_label_1
_geom_torsion_atom_site_label_2
_geom_torsion_atom_site_label_3
_geom_torsion_atom_site_label_4
_geom_torsion
_geom_torsion_site_symmetry_1
_geom_torsion_site_symmetry_2
_geom_torsion_site_symmetry_3
_geom_torsion_site_symmetry_4
_geom_torsion_publ_flag
C1 N1 C5 C4 -0.8(8) . . . . ?
C1 C2 C3 C4 -0.3(8) . . . . ?
N1 C1 C2 C3 0.3(9) . . . . ?
C2 C1 N1 C5 0.2(8) . . . . ?
C2 C3 C4 C5 -0.3(7) . . . . ?
C2 C3 C4 C6 178.0(5) . . . . ?
C3 C4 C5 N1 0.8(7) . . . . ?
C3 C4 C6 O1 164.6(5) . . . . ?
C3 C4 C6 O2 -15.1(7) . . . . ?
C5 C4 C6 O1 -17.0(6) . . . . ?
C5 C4 C6 O2 163.2(5) . . . . ?
C6 C4 C5 N1 -177.5(4) . . . . ?
